data_7051559
loop_
_publ_author_name
'Wang, Wei'
'Gong, Shuling'
'Chen, Yuanyin'
'Ma, Jianpin'

_publ_section_title
;
 Fibriform one-dimensional hydrogen-bonded network composed of 1,2-alt
 calix[4]arene tetra acetic acid
;
_journal_issue 11
_journal_name_full 'New Journal of Chemistry'
_journal_page_first 1390
_journal_paper_doi 10.1039/b509092j
_journal_volume 29
_journal_year 2005
_chemical_formula_moiety C52H64O10,2(C2H6O)
_chemical_formula_sum 'C56 H76 O14'
_chemical_formula_weight 973.17
_chemical_name_common
;1,2-alternate-tetra-t-butyl-25,26,27,28-
tetrahydoxycalix(4)areneacid
;
_chemical_name_systematic
;
1,2-alternate-tetra-t-butyl-25,26,27,28-tetrahydoxycalix(4)areneacid
;
_space_group_IT_number 14
_symmetry_cell_setting monoclinic
_symmetry_space_group_name_Hall '-P 2yn'
_symmetry_space_group_name_H-M 'P 1 21/n 1'
_atom_sites_solution_hydrogens geom
_atom_sites_solution_primary direct
_atom_sites_solution_secondary difmap
_audit_creation_method SHELXL-97
_cell_angle_alpha 90.00
_cell_angle_beta 110.806(2)
_cell_angle_gamma 90.00
_cell_formula_units_Z 2
_cell_length_a 14.5678(19)
_cell_length_b 12.3123(16)
_cell_length_c 16.266(2)
_cell_measurement_reflns_used 5543
_cell_measurement_temperature 298(2)
_cell_measurement_theta_max 26.630
_cell_measurement_theta_min 2.311
_cell_volume 2727.3(6)
_computing_cell_refinement 'Bruker SMART'
_computing_data_collection 'Bruker SMART'
_computing_data_reduction 'Bruker SAINT'
_computing_molecular_graphics 'Bruker SHELXTL'
_computing_publication_material 'Bruker SHELXTL'
_computing_structure_refinement 'SHELXL-97 (Sheldrick, 1997)'
_computing_structure_solution 'SHELXS-97 (Sheldrick, 1990)'
_diffrn_ambient_temperature 298(2)
_diffrn_measured_fraction_theta_full 0.977
_diffrn_measured_fraction_theta_max 0.977
_diffrn_measurement_device_type 'CCD area detector'
_diffrn_measurement_method 'phi and omega scans'
_diffrn_radiation_monochromator graphite
_diffrn_radiation_source 'fine-focus sealed tube'
_diffrn_radiation_type MoK\a
_diffrn_radiation_wavelength 0.71073
_diffrn_reflns_av_R_equivalents 0.0793
_diffrn_reflns_av_sigmaI/netI 0.0574
_diffrn_reflns_limit_h_max 17
_diffrn_reflns_limit_h_min -14
_diffrn_reflns_limit_k_max 14
_diffrn_reflns_limit_k_min -13
_diffrn_reflns_limit_l_max 19
_diffrn_reflns_limit_l_min -17
_diffrn_reflns_number 13359
_diffrn_reflns_theta_full 25.01
_diffrn_reflns_theta_max 25.01
_diffrn_reflns_theta_min 2.31
_exptl_absorpt_coefficient_mu 0.084
_exptl_absorpt_correction_T_max 0.9736
_exptl_absorpt_correction_T_min 0.9169
_exptl_absorpt_correction_type multi-scan
_exptl_absorpt_process_details sadabs
_exptl_crystal_colour CORLOURLESS
_exptl_crystal_density_diffrn 1.185
_exptl_crystal_density_method 'not measured'
_exptl_crystal_description plane
_exptl_crystal_F_000 1048
_exptl_crystal_size_max 0.76
_exptl_crystal_size_mid 0.50
_exptl_crystal_size_min 0.32
_refine_diff_density_max 0.358
_refine_diff_density_min -0.414
_refine_diff_density_rms 0.047
_refine_ls_extinction_method none
_refine_ls_goodness_of_fit_ref 1.056
_refine_ls_hydrogen_treatment constr
_refine_ls_matrix_type full
_refine_ls_number_parameters 347
_refine_ls_number_reflns 4701
_refine_ls_number_restraints 6
_refine_ls_restrained_S_all 1.070
_refine_ls_R_factor_all 0.0822
_refine_ls_R_factor_gt 0.0657
_refine_ls_shift/su_max 0.001
_refine_ls_shift/su_mean 0.000
_refine_ls_structure_factor_coef Fsqd
_refine_ls_weighting_details 'calc w=1/[\s^2^(Fo^2^)+(0.1296P)^2^+0.4714P] where P=(Fo^2^+2Fc^2^)/3'
_refine_ls_weighting_scheme calc
_refine_ls_wR_factor_gt 0.1971
_refine_ls_wR_factor_ref 0.2152
_reflns_number_gt 3522
_reflns_number_total 4701
_reflns_threshold_expression >2sigma(I)
_cod_data_source_file b509092j.txt
_cod_data_source_block calix
_cod_depositor_comments
;
The following automatic conversions were performed:
'_symmetry_cell_setting' value 'Monoclinic' changed to 'monoclinic'
according to '/home/saulius/struct/CIF-dictionaries/cif_core.dic'
dictionary named 'cif_core.dic' version 2.4.1 from 2010-06-29.

Automatic conversion script
Id: cif_fix_enum 1527 2010-12-29 10:47:43Z saulius 
;
_cod_original_cell_volume 2727.2(6)
_cod_original_sg_symbol_H-M P2(1)/n
_cod_database_code 7051559

loop_
_symmetry_equiv_pos_as_xyz
'x, y, z'
'-x+1/2, y+1/2, -z+1/2'
'-x, -y, -z'
'x-1/2, -y-1/2, z-1/2'

loop_
_atom_site_label
_atom_site_type_symbol
_atom_site_fract_x
_atom_site_fract_y
_atom_site_fract_z
_atom_site_U_iso_or_equiv
_atom_site_adp_type
_atom_site_occupancy
_atom_site_symmetry_multiplicity
_atom_site_calc_flag
_atom_site_refinement_flags
_atom_site_disorder_assembly
_atom_site_disorder_group
O6 O 0.79217(19) 0.0757(3) -0.0995(2) 0.1173(10) Uani 1 1 d . . .
O7 O 0.92281(15) -0.06298(19) 0.18745(17) 0.0926(7) Uani 1 1 d . . .
H7A H 0.9676 -0.0267 0.1821 0.139 Uiso 1 1 calc R . .
O1 O 0.66568(10) -0.02372(12) 0.12166(9) 0.0470(4) Uani 1 1 d . . .
O2 O 0.58596(10) 0.12090(12) -0.04313(10) 0.0475(4) Uani 1 1 d . . .
O3 O 0.83500(14) 0.08462(18) 0.13244(19) 0.0926(7) Uani 1 1 d . . .
O4 O 0.70599(16) -0.03002(18) -0.04444(15) 0.0855(7) Uani 1 1 d . . .
H4 H 0.6596 -0.0231 -0.0275 0.128 Uiso 1 1 calc R . .
C3 C 0.52441(14) 0.20160(16) -0.03263(14) 0.0414(5) Uani 1 1 d . . .
C4 C 0.44342(15) 0.23431(17) -0.10442(14) 0.0438(5) Uani 1 1 d . . .
C5 C 0.54371(14) 0.24517(17) 0.05095(14) 0.0425(5) Uani 1 1 d . . .
C6 C 0.39864(16) 0.35961(17) -0.00860(15) 0.0465(5) Uani 1 1 d . . .
C7 C 0.38217(16) 0.31282(17) -0.09044(15) 0.0474(5) Uani 1 1 d . . .
H7 H 0.3277 0.3351 -0.1379 0.057 Uiso 1 1 calc R . .
C8 C 0.56581(15) -0.07092(18) 0.20742(13) 0.0463(5) Uani 1 1 d . . .
C9 C 0.62744(15) 0.20413(17) 0.13035(14) 0.0458(5) Uani 1 1 d . . .
H9A H 0.6785 0.1743 0.1116 0.055 Uiso 1 1 calc R . .
H9B H 0.6554 0.2641 0.1700 0.055 Uiso 1 1 calc R . .
C10 C 0.59211(15) 0.11782(18) 0.17797(13) 0.0436(5) Uani 1 1 d . . .
C11 C 0.48072(16) 0.32442(18) 0.06065(15) 0.0479(5) Uani 1 1 d . . .
H11 H 0.4940 0.3553 0.1158 0.057 Uiso 1 1 calc R . .
C12 C 0.32561(17) 0.4390(2) 0.00694(18) 0.0576(6) Uani 1 1 d . . .
C13 C 0.60907(14) 0.00799(18) 0.17073(13) 0.0417(5) Uani 1 1 d . . .
C14 C 0.42221(17) 0.19059(19) -0.19663(14) 0.0513(6) Uani 1 1 d . . .
H14A H 0.3551 0.2098 -0.2318 0.062 Uiso 1 1 calc R . .
H14B H 0.4647 0.2285 -0.2215 0.062 Uiso 1 1 calc R . .
C15 C 0.53539(17) 0.14867(19) 0.22729(15) 0.0518(6) Uani 1 1 d . . .
H15 H 0.5263 0.2223 0.2345 0.062 Uiso 1 1 calc R . .
C16 C 0.50882(17) -0.0344(2) 0.25500(15) 0.0534(6) Uani 1 1 d . . .
H16 H 0.4806 -0.0857 0.2807 0.064 Uiso 1 1 calc R . .
C17 C 0.49225(18) 0.0749(2) 0.26586(15) 0.0552(6) Uani 1 1 d . A .
C21 C 0.84125(18) -0.0063(2) 0.16022(17) 0.0592(6) Uani 1 1 d . . .
C22 C 0.75865(17) -0.0704(2) 0.16909(17) 0.0568(6) Uani 1 1 d . . .
H22A H 0.7608 -0.1435 0.1478 0.068 Uiso 1 1 calc R . .
H22B H 0.7667 -0.0751 0.2308 0.068 Uiso 1 1 calc R . .
C23 C 0.4272(2) 0.1124(3) 0.31679(19) 0.0739(8) Uani 1 1 d . . .
C24 C 0.66429(18) 0.1595(2) -0.06705(18) 0.0608(7) Uani 1 1 d . . .
H24A H 0.7033 0.2111 -0.0237 0.073 Uiso 1 1 calc R . .
H24B H 0.6388 0.1958 -0.1236 0.073 Uiso 1 1 calc R . .
C26 C 0.3754(2) 0.5177(2) 0.0803(2) 0.0754(8) Uani 1 1 d . . .
H26A H 0.4271 0.5547 0.0680 0.113 Uiso 1 1 calc R . .
H26B H 0.4025 0.4787 0.1347 0.113 Uiso 1 1 calc R . .
H26C H 0.3284 0.5697 0.0848 0.113 Uiso 1 1 calc R . .
C27 C 0.2517(3) 0.3704(3) 0.0305(4) 0.1158(15) Uani 1 1 d . . .
H27A H 0.2006 0.4163 0.0354 0.174 Uiso 1 1 calc R . .
H27B H 0.2841 0.3343 0.0855 0.174 Uiso 1 1 calc R . .
H27C H 0.2236 0.3173 -0.0147 0.174 Uiso 1 1 calc R . .
C28 C 0.7263(2) 0.0648(3) -0.0722(2) 0.0752(8) Uani 1 1 d . . .
C29 C 0.27275(15) 0.5067(2) -0.07522(18) 0.1006(12) Uani 1 1 d . . .
H29A H 0.2367 0.4595 -0.1227 0.151 Uiso 1 1 calc R . .
H29B H 0.3202 0.5470 -0.0914 0.151 Uiso 1 1 calc R . .
H29C H 0.2282 0.5562 -0.0631 0.151 Uiso 1 1 calc R . .
O5 O 0.06768(14) 0.0249(2) 0.15312(17) 0.0948(10) Uani 0.412(5) 1 d PRDU A 1
H5 H 0.1018 0.0126 0.1235 0.142 Uiso 0.412(5) 1 calc PR A 1
C1 C 0.05961(15) 0.2163(2) 0.11562(17) 0.312(5) Uiso 0.412(5) 1 d PRDU A 1
H1C H 0.0042 0.1954 0.0651 0.468 Uiso 0.412(5) 1 calc PR A 1
H1D H 0.1154 0.2285 0.0984 0.468 Uiso 0.412(5) 1 calc PR A 1
H1E H 0.0444 0.2819 0.1401 0.468 Uiso 0.412(5) 1 calc PR A 1
C2 C 0.0828(7) 0.1274(4) 0.1833(4) 0.1134(18) Uani 0.412(5) 1 d PDU A 1
H2C H 0.1512 0.1343 0.2208 0.136 Uiso 0.412(5) 1 calc PR A 1
H2D H 0.0437 0.1394 0.2199 0.136 Uiso 0.412(5) 1 calc PR A 1
C30 C 0.3745(8) 0.0332(7) 0.3403(7) 0.077(2) Uani 0.412(5) 1 d P A 1
H30A H 0.3461 0.0632 0.3802 0.115 Uiso 0.412(5) 1 calc PR A 1
H30B H 0.4175 -0.0256 0.3684 0.115 Uiso 0.412(5) 1 calc PR A 1
H30C H 0.3234 0.0068 0.2887 0.115 Uiso 0.412(5) 1 calc PR A 1
C31 C 0.3496(6) 0.1983(9) 0.2508(6) 0.082(3) Uani 0.412(5) 1 d P A 1
H31A H 0.3145 0.1631 0.1959 0.124 Uiso 0.412(5) 1 calc PR A 1
H31B H 0.3849 0.2595 0.2405 0.124 Uiso 0.412(5) 1 calc PR A 1
H31C H 0.3039 0.2225 0.2773 0.124 Uiso 0.412(5) 1 calc PR A 1
C32 C 0.4891(6) 0.1809(8) 0.3953(5) 0.077(3) Uani 0.412(5) 1 d P A 1
H32A H 0.4491 0.2044 0.4278 0.116 Uiso 0.412(5) 1 calc PR A 1
H32B H 0.5142 0.2431 0.3746 0.116 Uiso 0.412(5) 1 calc PR A 1
H32C H 0.5428 0.1381 0.4327 0.116 Uiso 0.412(5) 1 calc PR A 1
O5' O 0.05961(15) 0.2163(2) 0.11562(17) 0.312(5) Uiso 0.588(5) 1 d PDU A 2
H5' H 0.0458 0.2608 0.0755 0.468 Uiso 0.588(5) 1 calc PR A 2
C1' C 0.06768(14) 0.0249(2) 0.15312(17) 0.0948(10) Uani 0.588(5) 1 d PDU A 2
H1'1 H 0.0858 0.0578 0.2102 0.142 Uiso 0.588(5) 1 calc PR A 2
H1'2 H 0.1211 -0.0188 0.1503 0.142 Uiso 0.588(5) 1 calc PR A 2
H1'3 H 0.0108 -0.0200 0.1430 0.142 Uiso 0.588(5) 1 calc PR A 2
C2' C 0.0439(5) 0.1151(4) 0.0816(4) 0.1134(18) Uani 0.588(5) 1 d PDU A 2
H2'1 H 0.0842 0.1040 0.0460 0.136 Uiso 0.588(5) 1 calc PR A 2
H2'2 H -0.0243 0.1085 0.0435 0.136 Uiso 0.588(5) 1 calc PR A 2
C30' C 0.4665(6) 0.0507(8) 0.4108(5) 0.128(3) Uani 0.588(5) 1 d P A 2
H30D H 0.4291 0.0740 0.4457 0.192 Uiso 0.588(5) 1 calc PR A 2
H30E H 0.5346 0.0678 0.4409 0.192 Uiso 0.588(5) 1 calc PR A 2
H30F H 0.4592 -0.0263 0.4016 0.192 Uiso 0.588(5) 1 calc PR A 2
C31' C 0.3275(7) 0.0522(12) 0.2779(9) 0.173(6) Uani 0.588(5) 1 d P A 2
H31D H 0.3390 -0.0233 0.2706 0.259 Uiso 0.588(5) 1 calc PR A 2
H31E H 0.2899 0.0832 0.2219 0.259 Uiso 0.588(5) 1 calc PR A 2
H31F H 0.2918 0.0596 0.3172 0.259 Uiso 0.588(5) 1 calc PR A 2
C32' C 0.4187(17) 0.2238(7) 0.3254(15) 0.295(14) Uani 0.588(5) 1 d P A 2
H32D H 0.3934 0.2566 0.2682 0.442 Uiso 0.588(5) 1 calc PR A 2
H32E H 0.4820 0.2539 0.3579 0.442 Uiso 0.588(5) 1 calc PR A 2
H32F H 0.3746 0.2381 0.3562 0.442 Uiso 0.588(5) 1 calc PR A 2

loop_
_atom_site_aniso_label
_atom_site_aniso_U_11
_atom_site_aniso_U_22
_atom_site_aniso_U_33
_atom_site_aniso_U_23
_atom_site_aniso_U_13
_atom_site_aniso_U_12
O6 0.0871(16) 0.155(2) 0.145(2) 0.0327(18) 0.0844(17) 0.0414(16)
O7 0.0552(12) 0.0986(16) 0.129(2) 0.0325(14) 0.0395(12) 0.0287(11)
O1 0.0456(9) 0.0576(9) 0.0426(8) 0.0036(7) 0.0217(7) 0.0089(7)
O2 0.0429(8) 0.0521(9) 0.0526(9) 0.0009(7) 0.0232(7) 0.0061(6)
O3 0.0512(11) 0.0751(14) 0.152(2) 0.0158(13) 0.0369(12) 0.0054(9)
O4 0.0786(14) 0.0898(15) 0.1008(16) 0.0044(12) 0.0475(12) 0.0315(11)
C3 0.0385(11) 0.0396(10) 0.0511(12) 0.0022(9) 0.0220(9) 0.0010(8)
C4 0.0451(12) 0.0433(11) 0.0464(12) 0.0045(9) 0.0204(10) -0.0016(9)
C5 0.0358(11) 0.0437(11) 0.0495(12) 0.0011(9) 0.0171(9) -0.0019(8)
C6 0.0413(12) 0.0437(11) 0.0585(13) 0.0008(10) 0.0225(10) 0.0003(9)
C7 0.0426(12) 0.0466(12) 0.0523(13) 0.0051(10) 0.0161(10) 0.0026(9)
C8 0.0443(12) 0.0588(13) 0.0360(11) 0.0015(9) 0.0144(9) 0.0047(9)
C9 0.0387(11) 0.0489(12) 0.0483(12) -0.0046(9) 0.0137(9) -0.0015(9)
C10 0.0372(11) 0.0541(12) 0.0385(11) -0.0027(9) 0.0121(9) 0.0026(9)
C11 0.0452(12) 0.0490(12) 0.0530(13) -0.0062(10) 0.0217(10) -0.0022(9)
C12 0.0460(13) 0.0564(14) 0.0723(16) -0.0039(12) 0.0235(12) 0.0081(10)
C13 0.0361(10) 0.0571(12) 0.0319(10) -0.0008(9) 0.0122(8) 0.0050(9)
C14 0.0563(14) 0.0564(13) 0.0445(12) 0.0084(10) 0.0219(10) 0.0032(10)
C15 0.0526(13) 0.0566(13) 0.0484(12) -0.0064(10) 0.0208(11) 0.0072(10)
C16 0.0523(13) 0.0696(15) 0.0451(12) 0.0004(11) 0.0257(11) -0.0020(11)
C17 0.0517(13) 0.0719(15) 0.0468(13) -0.0052(11) 0.0234(11) 0.0065(11)
C21 0.0487(14) 0.0644(16) 0.0657(16) 0.0015(12) 0.0219(12) 0.0124(11)
C22 0.0509(14) 0.0628(14) 0.0617(15) 0.0128(11) 0.0262(12) 0.0170(11)
C23 0.0655(17) 0.104(2) 0.0655(17) -0.0120(16) 0.0395(14) 0.0078(15)
C24 0.0494(14) 0.0727(16) 0.0696(16) 0.0073(13) 0.0325(12) 0.0045(11)
C26 0.0747(19) 0.0680(17) 0.085(2) -0.0129(15) 0.0309(16) 0.0206(14)
C27 0.082(2) 0.092(2) 0.213(5) -0.014(3) 0.101(3) 0.0016(18)
C28 0.0574(17) 0.101(2) 0.0750(18) 0.0071(16) 0.0329(14) 0.0222(15)
C29 0.102(2) 0.097(2) 0.087(2) 0.0005(19) 0.0149(19) 0.056(2)
O5 0.0618(16) 0.0806(17) 0.163(3) 0.0082(17) 0.0663(18) 0.0117(13)
C2 0.094(4) 0.128(4) 0.137(4) -0.013(4) 0.064(4) 0.010(3)
C30 0.079(6) 0.091(5) 0.087(6) -0.003(5) 0.062(5) -0.001(4)
C31 0.058(4) 0.118(8) 0.079(5) -0.013(5) 0.034(4) 0.035(4)
C32 0.075(5) 0.106(7) 0.060(4) -0.027(4) 0.036(4) 0.008(4)
C1' 0.0618(16) 0.0806(17) 0.163(3) 0.0082(17) 0.0663(18) 0.0117(13)
C2' 0.094(4) 0.128(4) 0.137(4) -0.013(4) 0.064(4) 0.010(3)
C30' 0.127(6) 0.200(9) 0.085(5) -0.008(5) 0.072(5) 0.012(6)
C31' 0.083(6) 0.298(18) 0.163(9) -0.101(11) 0.074(6) -0.011(8)
C32' 0.53(3) 0.080(6) 0.53(3) 0.016(12) 0.50(3) 0.041(12)

loop_
_atom_type_symbol
_atom_type_description
_atom_type_scat_dispersion_real
_atom_type_scat_dispersion_imag
_atom_type_scat_source
C C 0.0033 0.0016 'International Tables Vol C Tables 4.2.6.8 and 6.1.1.4'
H H 0.0000 0.0000 'International Tables Vol C Tables 4.2.6.8 and 6.1.1.4'
O O 0.0106 0.0060 'International Tables Vol C Tables 4.2.6.8 and 6.1.1.4'

loop_
_geom_angle_atom_site_label_1
_geom_angle_atom_site_label_2
_geom_angle_atom_site_label_3
_geom_angle
_geom_angle_site_symmetry_1
_geom_angle_site_symmetry_3
_geom_angle_publ_flag
C21 O7 H7A 109.5 . . ?
C13 O1 C22 116.54(16) . . ?
C3 O2 C24 114.41(17) . . ?
C28 O4 H4 109.5 . . ?
O2 C3 C4 119.71(19) . . ?
O2 C3 C5 118.67(18) . . ?
C4 C3 C5 121.58(19) . . ?
C7 C4 C3 117.8(2) . . ?
C7 C4 C14 119.45(19) . . ?
C3 C4 C14 122.70(19) . . ?
C11 C5 C3 118.0(2) . . ?
C11 C5 C9 120.2(2) . . ?
C3 C5 C9 121.72(18) . . ?
C11 C6 C7 116.9(2) . . ?
C11 C6 C12 120.9(2) . . ?
C7 C6 C12 121.9(2) . . ?
C4 C7 C6 122.9(2) . . ?
C4 C7 H7 118.6 . . ?
C6 C7 H7 118.6 . . ?
C16 C8 C13 117.3(2) . . ?
C16 C8 C14 119.8(2) . 3_655 ?
C13 C8 C14 122.82(19) . 3_655 ?
C10 C9 C5 110.76(17) . . ?
C10 C9 H9A 109.5 . . ?
C5 C9 H9A 109.5 . . ?
C10 C9 H9B 109.5 . . ?
C5 C9 H9B 109.5 . . ?
H9A C9 H9B 108.1 . . ?
C13 C10 C15 118.3(2) . . ?
C13 C10 C9 122.64(18) . . ?
C15 C10 C9 118.9(2) . . ?
C5 C11 C6 122.8(2) . . ?
C5 C11 H11 118.6 . . ?
C6 C11 H11 118.6 . . ?
C26 C12 C27 110.0(3) . . ?
C26 C12 C6 111.9(2) . . ?
C27 C12 C6 106.5(2) . . ?
C26 C12 C29 107.0(2) . . ?
C27 C12 C29 109.9(3) . . ?
C6 C12 C29 111.6(2) . . ?
C10 C13 O1 118.81(18) . . ?
C10 C13 C8 121.26(18) . . ?
O1 C13 C8 119.83(19) . . ?
C8 C14 C4 118.17(18) 3_655 . ?
C8 C14 H14A 107.8 3_655 . ?
C4 C14 H14A 107.8 . . ?
C8 C14 H14B 107.8 3_655 . ?
C4 C14 H14B 107.8 . . ?
H14A C14 H14B 107.1 . . ?
C17 C15 C10 122.9(2) . . ?
C17 C15 H15 118.6 . . ?
C10 C15 H15 118.6 . . ?
C17 C16 C8 123.2(2) . . ?
C17 C16 H16 118.4 . . ?
C8 C16 H16 118.4 . . ?
C15 C17 C16 117.0(2) . . ?
C15 C17 C23 121.1(2) . . ?
C16 C17 C23 121.9(2) . . ?
O3 C21 O7 124.2(2) . . ?
O3 C21 C22 125.2(2) . . ?
O7 C21 C22 110.6(2) . . ?
O1 C22 C21 112.40(19) . . ?
O1 C22 H22A 109.1 . . ?
C21 C22 H22A 109.1 . . ?
O1 C22 H22B 109.1 . . ?
C21 C22 H22B 109.1 . . ?
H22A C22 H22B 107.9 . . ?
C30 C23 C32' 126.4(5) . . ?
C30 C23 C32 112.4(6) . . ?
C32' C23 C32 54.4(10) . . ?
C30 C23 C17 116.7(4) . . ?
C32' C23 C17 116.5(4) . . ?
C32 C23 C17 108.8(3) . . ?
C30 C23 C31' 40.7(6) . . ?
C32' C23 C31' 114.1(10) . . ?
C32 C23 C31' 142.5(5) . . ?
C17 C23 C31' 107.8(4) . . ?
C30 C23 C30' 56.7(5) . . ?
C32' C23 C30' 112.5(10) . . ?
C32 C23 C30' 64.1(5) . . ?
C17 C23 C30' 106.8(3) . . ?
C31' C23 C30' 97.3(7) . . ?
C30 C23 C31 108.5(6) . . ?
C32' C23 C31 50.5(10) . . ?
C32 C23 C31 104.8(5) . . ?
C17 C23 C31 104.8(3) . . ?
C31' C23 C31 73.3(7) . . ?
C30' C23 C31 148.4(4) . . ?
O2 C24 C28 108.5(2) . . ?
O2 C24 H24A 110.0 . . ?
C28 C24 H24A 110.0 . . ?
O2 C24 H24B 110.0 . . ?
C28 C24 H24B 110.0 . . ?
H24A C24 H24B 108.4 . . ?
C12 C26 H26A 109.5 . . ?
C12 C26 H26B 109.5 . . ?
H26A C26 H26B 109.5 . . ?
C12 C26 H26C 109.5 . . ?
H26A C26 H26C 109.5 . . ?
H26B C26 H26C 109.5 . . ?
C12 C27 H27A 109.5 . . ?
C12 C27 H27B 109.5 . . ?
H27A C27 H27B 109.5 . . ?
C12 C27 H27C 109.5 . . ?
H27A C27 H27C 109.5 . . ?
H27B C27 H27C 109.5 . . ?
O6 C28 O4 122.0(3) . . ?
O6 C28 C24 120.9(3) . . ?
O4 C28 C24 117.1(2) . . ?
C12 C29 H29A 109.5 . . ?
C12 C29 H29B 109.5 . . ?
H29A C29 H29B 109.5 . . ?
C12 C29 H29C 109.5 . . ?
H29A C29 H29C 109.5 . . ?
H29B C29 H29C 109.5 . . ?
C2 O5 H5 109.5 . . ?
O5 C2 C1 116.8(4) . . ?
O5 C2 H2C 108.1 . . ?
C1 C2 H2C 108.1 . . ?
O5 C2 H2D 108.1 . . ?
C1 C2 H2D 108.1 . . ?
H2C C2 H2D 107.3 . . ?
C23 C30 H30A 109.5 . . ?
C23 C30 H30B 109.5 . . ?
C23 C30 H30C 109.5 . . ?
C23 C31 H31A 109.5 . . ?
C23 C31 H31B 109.5 . . ?
C23 C31 H31C 109.5 . . ?
C23 C32 H32A 109.5 . . ?
C23 C32 H32B 109.5 . . ?
C23 C32 H32C 109.5 . . ?
H2'1 C2' H2'2 107.8 . . ?
C23 C30' H30D 109.5 . . ?
C23 C30' H30E 109.5 . . ?
H30D C30' H30E 109.5 . . ?
C23 C30' H30F 109.5 . . ?
H30D C30' H30F 109.5 . . ?
H30E C30' H30F 109.5 . . ?
C23 C31' H31D 109.5 . . ?
C23 C31' H31E 109.5 . . ?
H31D C31' H31E 109.5 . . ?
C23 C31' H31F 109.5 . . ?
H31D C31' H31F 109.5 . . ?
H31E C31' H31F 109.5 . . ?
C23 C32' H32D 109.5 . . ?
C23 C32' H32E 109.5 . . ?
H32D C32' H32E 109.5 . . ?
C23 C32' H32F 109.5 . . ?
H32D C32' H32F 109.5 . . ?
H32E C32' H32F 109.5 . . ?

loop_
_geom_bond_atom_site_label_1
_geom_bond_atom_site_label_2
_geom_bond_distance
_geom_bond_site_symmetry_2
_geom_bond_publ_flag
O6 C28 1.199(3) . ?
O7 C21 1.312(3) . ?
O7 H7A 0.8200 . ?
O1 C13 1.392(2) . ?
O1 C22 1.420(3) . ?
O2 C3 1.389(2) . ?
O2 C24 1.412(3) . ?
O3 C21 1.198(3) . ?
O4 C28 1.323(4) . ?
O4 H4 0.8200 . ?
C3 C4 1.392(3) . ?
C3 C5 1.394(3) . ?
C4 C7 1.388(3) . ?
C4 C14 1.518(3) . ?
C5 C11 1.386(3) . ?
C5 C9 1.514(3) . ?
C6 C11 1.389(3) . ?
C6 C7 1.391(3) . ?
C6 C12 1.530(3) . ?
C7 H7 0.9300 . ?
C8 C16 1.395(3) . ?
C8 C13 1.402(3) . ?
C8 C14 1.501(3) 3_655 ?
C9 C10 1.509(3) . ?
C9 H9A 0.9700 . ?
C9 H9B 0.9700 . ?
C10 C13 1.387(3) . ?
C10 C15 1.393(3) . ?
C11 H11 0.9300 . ?
C12 C26 1.508(4) . ?
C12 C27 1.521(4) . ?
C12 C29 1.531(3) . ?
C14 C8 1.501(3) 3_655 ?
C14 H14A 0.9700 . ?
C14 H14B 0.9700 . ?
C15 C17 1.376(3) . ?
C15 H15 0.9300 . ?
C16 C17 1.390(3) . ?
C16 H16 0.9300 . ?
C17 C23 1.535(3) . ?
C21 C22 1.488(4) . ?
C22 H22A 0.9700 . ?
C22 H22B 0.9700 . ?
C23 C30 1.376(8) . ?
C23 C32' 1.390(10) . ?
C23 C32 1.529(8) . ?
C23 C31' 1.551(10) . ?
C23 C30' 1.619(9) . ?
C23 C31 1.639(9) . ?
C24 C28 1.495(4) . ?
C24 H24A 0.9700 . ?
C24 H24B 0.9700 . ?
C26 H26A 0.9600 . ?
C26 H26B 0.9600 . ?
C26 H26C 0.9600 . ?
C27 H27A 0.9600 . ?
C27 H27B 0.9600 . ?
C27 H27C 0.9600 . ?
C29 H29A 0.9600 . ?
C29 H29B 0.9600 . ?
C29 H29C 0.9600 . ?
O5 C2 1.344(5) . ?
O5 H5 0.8200 . ?
C1 C2 1.503(5) . ?
C1 H1C 0.9600 . ?
C1 H1D 0.9600 . ?
C1 H1E 0.9600 . ?
C2 H2C 0.9700 . ?
C2 H2D 0.9700 . ?
C30 H30A 0.9600 . ?
C30 H30B 0.9600 . ?
C30 H30C 0.9600 . ?
C31 H31A 0.9600 . ?
C31 H31B 0.9600 . ?
C31 H31C 0.9600 . ?
C32 H32A 0.9600 . ?
C32 H32B 0.9600 . ?
C32 H32C 0.9600 . ?
C2' H2'1 0.9700 . ?
C2' H2'2 0.9700 . ?
C30' H30D 0.9600 . ?
C30' H30E 0.9600 . ?
C30' H30F 0.9600 . ?
C31' H31D 0.9600 . ?
C31' H31E 0.9600 . ?
C31' H31F 0.9600 . ?
C32' H32D 0.9600 . ?
C32' H32E 0.9600 . ?
C32' H32F 0.9600 . ?

loop_
_geom_torsion_atom_site_label_1
_geom_torsion_atom_site_label_2
_geom_torsion_atom_site_label_3
_geom_torsion_atom_site_label_4
_geom_torsion
_geom_torsion_site_symmetry_1
_geom_torsion_site_symmetry_2
_geom_torsion_site_symmetry_3
_geom_torsion_site_symmetry_4
_geom_torsion_publ_flag
C24 O2 C3 C4 89.5(2) . . . . ?
C24 O2 C3 C5 -92.7(2) . . . . ?
O2 C3 C4 C7 178.07(17) . . . . ?
C5 C3 C4 C7 0.4(3) . . . . ?
O2 C3 C4 C14 -4.1(3) . . . . ?
C5 C3 C4 C14 178.24(19) . . . . ?
O2 C3 C5 C11 -178.99(17) . . . . ?
C4 C3 C5 C11 -1.3(3) . . . . ?
O2 C3 C5 C9 -2.1(3) . . . . ?
C4 C3 C5 C9 175.56(18) . . . . ?
C3 C4 C7 C6 0.2(3) . . . . ?
C14 C4 C7 C6 -177.7(2) . . . . ?
C11 C6 C7 C4 0.1(3) . . . . ?
C12 C6 C7 C4 -174.8(2) . . . . ?
C11 C5 C9 C10 82.8(2) . . . . ?
C3 C5 C9 C10 -94.0(2) . . . . ?
C5 C9 C10 C13 102.9(2) . . . . ?
C5 C9 C10 C15 -73.4(2) . . . . ?
C3 C5 C11 C6 1.7(3) . . . . ?
C9 C5 C11 C6 -175.27(19) . . . . ?
C7 C6 C11 C5 -1.0(3) . . . . ?
C12 C6 C11 C5 173.9(2) . . . . ?
C11 C6 C12 C26 33.1(3) . . . . ?
C7 C6 C12 C26 -152.3(2) . . . . ?
C11 C6 C12 C27 -87.2(3) . . . . ?
C7 C6 C12 C27 87.5(3) . . . . ?
C11 C6 C12 C29 152.9(2) . . . . ?
C7 C6 C12 C29 -32.4(3) . . . . ?
C15 C10 C13 O1 -179.96(18) . . . . ?
C9 C10 C13 O1 3.8(3) . . . . ?
C15 C10 C13 C8 3.8(3) . . . . ?
C9 C10 C13 C8 -172.52(19) . . . . ?
C22 O1 C13 C10 112.3(2) . . . . ?
C22 O1 C13 C8 -71.4(2) . . . . ?
C16 C8 C13 C10 -3.0(3) . . . . ?
C14 C8 C13 C10 176.4(2) 3_655 . . . ?
C16 C8 C13 O1 -179.20(18) . . . . ?
C14 C8 C13 O1 0.2(3) 3_655 . . . ?
C7 C4 C14 C8 -138.9(2) . . . 3_655 ?
C3 C4 C14 C8 43.3(3) . . . 3_655 ?
C13 C10 C15 C17 -2.8(3) . . . . ?
C9 C10 C15 C17 173.6(2) . . . . ?
C13 C8 C16 C17 1.2(3) . . . . ?
C14 C8 C16 C17 -178.3(2) 3_655 . . . ?
C10 C15 C17 C16 1.1(3) . . . . ?
C10 C15 C17 C23 -177.7(2) . . . . ?
C8 C16 C17 C15 -0.2(4) . . . . ?
C8 C16 C17 C23 178.5(2) . . . . ?
C13 O1 C22 C21 -119.0(2) . . . . ?
O3 C21 C22 O1 14.4(4) . . . . ?
O7 C21 C22 O1 -165.8(2) . . . . ?
C15 C17 C23 C30 169.6(6) . . . . ?
C16 C17 C23 C30 -9.1(6) . . . . ?
C15 C17 C23 C32' -3.2(13) . . . . ?
C16 C17 C23 C32' 178.1(13) . . . . ?
C15 C17 C23 C32 -62.1(5) . . . . ?
C16 C17 C23 C32 119.2(5) . . . . ?
C15 C17 C23 C31' 126.5(7) . . . . ?
C16 C17 C23 C31' -52.2(7) . . . . ?
C15 C17 C23 C30' -129.8(4) . . . . ?
C16 C17 C23 C30' 51.5(5) . . . . ?
C15 C17 C23 C31 49.6(5) . . . . ?
C16 C17 C23 C31 -129.1(5) . . . . ?
C3 O2 C24 C28 177.6(2) . . . . ?
O2 C24 C28 O6 172.9(3) . . . . ?
O2 C24 C28 O4 -7.9(4) . . . . ?
